data_7704159
loop_
_publ_author_name
'Cheng, Ming-Chuan'
'Huang, Rui-Xiang'
'Liu, Yu-Chiao'
'Chiang, Ming-Hsi'
'Lee, Gene-Hsiang'
'Song, You'
'Lin, Tien-Sung'
'Peng, Shie-Ming'

_publ_section_title
;
 Structures and paramagnetism of five heterometallic pentanuclear metal
 strings containing as many as four different metals:
 NiPtCo<sub>2</sub>Pd(tpda)<sub>4</sub>Cl<sub>2</sub>.
;
_journal_issue 22
_journal_name_full 'Dalton transactions (Cambridge, England : 2003)'
_journal_page_first 7299
_journal_page_last 7303
_journal_paper_doi 10.1039/d0dt01088j
_journal_volume 49
_journal_year 2020
_chemical_formula_sum 'C63 H50 Cl8 Co4 N20 Pt'
_chemical_formula_weight 1801.64
_chemical_name_systematic CoPtCo3(tpda)4Cl2
_space_group_crystal_system monoclinic
_space_group_IT_number 14
_space_group_name_Hall '-P 2ybc'
_space_group_name_H-M_alt 'P 1 21/c 1'
_atom_sites_solution_hydrogens geom
_audit_creation_method SHELXL-2014/7
_audit_update_record
;
2019-11-19 deposited with the CCDC.	2020-04-21 downloaded from the CCDC.
;
_cell_angle_alpha 90
_cell_angle_beta 108.4468(5)
_cell_angle_gamma 90
_cell_formula_units_Z 4
_cell_length_a 20.0753(3)
_cell_length_b 15.9501(2)
_cell_length_c 21.4567(3)
_cell_measurement_reflns_used 38799
_cell_measurement_temperature 150(2)
_cell_measurement_theta_max 27.50
_cell_measurement_theta_min 1.07
_cell_volume 6517.48(16)
_computing_cell_refinement DENZO-SMN
_computing_data_collection 'NONIUS COLLECT'
_computing_data_reduction DENZO-SMN
_computing_molecular_graphics 'Bruker SHELXTL'
_computing_publication_material 'Bruker SHELXTL'
_computing_structure_refinement 'SHELXL-2014/7 (Sheldrick, 2014)'
_computing_structure_solution 'SHELXS-97 (Sheldrick, 2008)'
_diffrn_ambient_temperature 150(2)
_diffrn_measured_fraction_theta_full 1.000
_diffrn_measured_fraction_theta_max 0.997
_diffrn_measurement_device_type 'NONIUS KappaCCD'
_diffrn_measurement_method '\w scans'
_diffrn_radiation_type MoK\a
_diffrn_radiation_wavelength 0.71073
_diffrn_reflns_av_R_equivalents 0.0464
_diffrn_reflns_av_unetI/netI 0.0651
_diffrn_reflns_Laue_measured_fraction_full 1.000
_diffrn_reflns_Laue_measured_fraction_max 0.997
_diffrn_reflns_limit_h_max 26
_diffrn_reflns_limit_h_min -26
_diffrn_reflns_limit_k_max 20
_diffrn_reflns_limit_k_min -16
_diffrn_reflns_limit_l_max 27
_diffrn_reflns_limit_l_min -26
_diffrn_reflns_number 38788
_diffrn_reflns_point_group_measured_fraction_full 1.000
_diffrn_reflns_point_group_measured_fraction_max 0.997
_diffrn_reflns_theta_full 25.242
_diffrn_reflns_theta_max 27.499
_diffrn_reflns_theta_min 1.069
_exptl_absorpt_coefficient_mu 3.524
_exptl_absorpt_correction_T_max 0.761
_exptl_absorpt_correction_T_min 0.748
_exptl_absorpt_correction_type multi-scan
_exptl_absorpt_process_details 'SORTAV (Blessing, 1995)'
_exptl_crystal_colour red-brown
_exptl_crystal_density_diffrn 1.836
_exptl_crystal_description block
_exptl_crystal_F_000 3560
_exptl_crystal_size_max 0.230
_exptl_crystal_size_mid 0.230
_exptl_crystal_size_min 0.220
_refine_diff_density_max 2.046
_refine_diff_density_min -1.600
_refine_diff_density_rms 0.173
_refine_ls_extinction_method none
_refine_ls_goodness_of_fit_ref 1.057
_refine_ls_hydrogen_treatment constr
_refine_ls_matrix_type full
_refine_ls_number_parameters 873
_refine_ls_number_reflns 14929
_refine_ls_number_restraints 7
_refine_ls_restrained_S_all 1.059
_refine_ls_R_factor_all 0.0711
_refine_ls_R_factor_gt 0.0410
_refine_ls_shift/su_max 0.001
_refine_ls_shift/su_mean 0.000
_refine_ls_structure_factor_coef Fsqd
_refine_ls_weighting_details 'w=1/[\s^2^(Fo^2^)+(0.0503P)^2^+5.3847P] where P=(Fo^2^+2Fc^2^)/3'
_refine_ls_weighting_scheme calc
_refine_ls_wR_factor_gt 0.0983
_refine_ls_wR_factor_ref 0.1067
_reflns_Friedel_coverage 0.000
_reflns_number_gt 10839
_reflns_number_total 14929
_reflns_threshold_expression 'I > 2\s(I)'
_cod_data_source_file d0dt01088j2.cif
_cod_data_source_block ic15846
_cod_depositor_comments 'Adding full bibliography for 7704154--7704159.cif.'
_cod_original_sg_symbol_H-M 'P 21/c'
_cod_database_code 7704159
_shelx_shelxl_version_number 2014/7
_shelx_space_group_comment
; 
The symmetry employed for this shelxl refinement is uniquely defined 
by the following loop, which should always be used as a source of 
symmetry information in preference to the above space-group names. 
They are only intended as comments. 
;
_shelx_estimated_absorpt_t_min 0.498
_shelx_estimated_absorpt_t_max 0.511

loop_
_space_group_symop_operation_xyz
'x, y, z'
'-x, y+1/2, -z+1/2'
'-x, -y, -z'
'x, -y-1/2, z-1/2'

loop_
_atom_site_label
_atom_site_type_symbol
_atom_site_fract_x
_atom_site_fract_y
_atom_site_fract_z
_atom_site_U_iso_or_equiv
_atom_site_adp_type
_atom_site_occupancy
_atom_site_site_symmetry_order
_atom_site_calc_flag
_atom_site_refinement_flags_posn
_atom_site_refinement_flags_adp
_atom_site_refinement_flags_occupancy
_atom_site_disorder_assembly
_atom_site_disorder_group
M2 Pt 0.15613(2) 0.20733(2) 0.35610(2) 0.01964(7) Uani 0.9135(10) 1 d . . P A 1
M4 Co 0.38343(3) 0.24696(3) 0.35976(2) 0.0241(2) Uani 0.9135(10) 1 d . . P A 1
M4' Co 0.15613(2) 0.20733(2) 0.35610(2) 0.01964(7) Uani 0.0865(10) 1 d . . P A 2
M2' Pt 0.38343(3) 0.24696(3) 0.35976(2) 0.0241(2) Uani 0.0865(10) 1 d . . P A 2
Co1 Co 0.03668(3) 0.17854(4) 0.35565(3) 0.01892(14) Uani 1 1 d . . . . .
Co3 Co 0.27179(3) 0.22784(3) 0.35663(3) 0.01524(13) Uani 1 1 d . . . . .
Co5 Co 0.49308(3) 0.26585(4) 0.35369(3) 0.01873(14) Uani 1 1 d . . . . .
Cl1 Cl -0.07991(6) 0.15306(8) 0.35551(6) 0.0306(3) Uani 1 1 d . . . . .
Cl2 Cl 0.60956(6) 0.29062(8) 0.34626(6) 0.0305(3) Uani 1 1 d . . . . .
N1 N 0.01378(18) 0.1839(2) 0.25096(17) 0.0203(8) Uani 1 1 d . . . . .
N2 N 0.13238(18) 0.1754(2) 0.26141(17) 0.0194(8) Uani 1 1 d . . . . .
N3 N 0.25211(17) 0.1594(2) 0.27807(16) 0.0177(8) Uani 1 1 d . . . . .
N4 N 0.37291(17) 0.1491(2) 0.30481(16) 0.0171(8) Uani 1 1 d . . . . .
N5 N 0.49376(17) 0.1443(2) 0.33832(17) 0.0189(8) Uani 1 1 d . . . . .
N6 N 0.08838(18) 0.1748(2) 0.45977(17) 0.0213(8) Uani 1 1 d . . . . .
N7 N 0.18797(17) 0.2418(2) 0.45030(16) 0.0185(8) Uani 1 1 d . . . . .
N8 N 0.29027(17) 0.2965(2) 0.43577(16) 0.0167(8) Uani 1 1 d . . . . .
N9 N 0.38969(17) 0.3430(2) 0.41329(16) 0.0173(8) Uani 1 1 d . . . . .
N10 N 0.47571(17) 0.3857(2) 0.37063(17) 0.0192(8) Uani 1 1 d . . . . .
N11 N 0.03829(18) 0.3149(2) 0.36526(18) 0.0242(9) Uani 1 1 d . . . . .
N12 N 0.13679(18) 0.3278(2) 0.33202(17) 0.0192(8) Uani 1 1 d . . . . .
N13 N 0.24080(17) 0.3290(2) 0.30487(16) 0.0167(8) Uani 1 1 d . . . . .
N14 N 0.34595(17) 0.3165(2) 0.28327(17) 0.0165(8) Uani 1 1 d . . . . .
N15 N 0.44609(18) 0.2806(2) 0.25916(17) 0.0195(8) Uani 1 1 d . . . . .
N16 N 0.06730(18) 0.0502(2) 0.34737(17) 0.0201(8) Uani 1 1 d . . . . .
N17 N 0.18465(17) 0.0888(2) 0.38046(17) 0.0187(8) Uani 1 1 d . . . . .
N18 N 0.30295(17) 0.1273(2) 0.40987(16) 0.0169(8) Uani 1 1 d . . . . .
N19 N 0.41642(18) 0.1765(2) 0.43496(17) 0.0187(8) Uani 1 1 d . . . . .
N20 N 0.52316(18) 0.2405(2) 0.44922(17) 0.0191(8) Uani 1 1 d . . . . .
C1 C -0.0535(2) 0.1919(3) 0.2124(2) 0.0302(12) Uani 1 1 d . . . . .
H1 H -0.0890 0.1912 0.2331 0.036 Uiso 1 1 calc R U . . .
C2 C -0.0744(3) 0.2011(3) 0.1450(2) 0.0307(12) Uani 1 1 d . . . . .
H2 H -0.1227 0.2041 0.1199 0.037 Uiso 1 1 calc R U . . .
C3 C -0.0232(3) 0.2056(3) 0.1156(2) 0.0304(11) Uani 1 1 d . . . . .
H3 H -0.0354 0.2150 0.0696 0.037 Uiso 1 1 calc R U . . .
C4 C 0.0459(2) 0.1966(3) 0.1529(2) 0.0253(11) Uani 1 1 d . . . . .
H4 H 0.0815 0.1991 0.1325 0.030 Uiso 1 1 calc R U . . .
C5 C 0.0644(2) 0.1836(3) 0.2211(2) 0.0210(10) Uani 1 1 d . . . . .
C6 C 0.1850(2) 0.1409(3) 0.2405(2) 0.0204(10) Uani 1 1 d . . . . .
C7 C 0.1729(2) 0.0845(3) 0.1876(2) 0.0241(10) Uani 1 1 d . . . . .
H7 H 0.1265 0.0676 0.1637 0.029 Uiso 1 1 calc R U . . .
C8 C 0.2288(2) 0.0541(3) 0.1710(2) 0.0263(11) Uani 1 1 d . . . . .
H8 H 0.2208 0.0178 0.1342 0.032 Uiso 1 1 calc R U . . .
C9 C 0.2970(2) 0.0758(3) 0.2071(2) 0.0245(10) Uani 1 1 d . . . . .
H9 H 0.3354 0.0569 0.1939 0.029 Uiso 1 1 calc R U . . .
C10 C 0.3088(2) 0.1258(3) 0.2634(2) 0.0197(9) Uani 1 1 d . . . . .
C11 C 0.4319(2) 0.1012(3) 0.3138(2) 0.0199(10) Uani 1 1 d . . . . .
C12 C 0.4328(2) 0.0141(3) 0.3043(2) 0.0251(10) Uani 1 1 d . . . . .
H12 H 0.3899 -0.0158 0.2873 0.030 Uiso 1 1 calc R U . . .
C13 C 0.4954(3) -0.0278(3) 0.3195(2) 0.0288(11) Uani 1 1 d . . . . .
H13 H 0.4963 -0.0866 0.3127 0.035 Uiso 1 1 calc R U . . .
C14 C 0.5577(2) 0.0166(3) 0.3449(2) 0.0291(11) Uani 1 1 d . . . . .
H14 H 0.6017 -0.0113 0.3556 0.035 Uiso 1 1 calc R U . . .
C15 C 0.5547(2) 0.1006(3) 0.3541(2) 0.0253(10) Uani 1 1 d . . . . .
H15 H 0.5975 0.1302 0.3726 0.030 Uiso 1 1 calc R U . . .
C16 C 0.0549(2) 0.1353(3) 0.4963(2) 0.0278(11) Uani 1 1 d . . . . .
H16 H 0.0108 0.1101 0.4742 0.033 Uiso 1 1 calc R U . . .
C17 C 0.0800(2) 0.1289(3) 0.5636(2) 0.0298(11) Uani 1 1 d . . . . .
H17 H 0.0541 0.1005 0.5873 0.036 Uiso 1 1 calc R U . . .
C18 C 0.1445(2) 0.1654(3) 0.5958(2) 0.0293(11) Uani 1 1 d . . . . .
H18 H 0.1636 0.1625 0.6423 0.035 Uiso 1 1 calc R U . . .
C19 C 0.1808(2) 0.2058(3) 0.5598(2) 0.0257(10) Uani 1 1 d . . . . .
H19 H 0.2249 0.2312 0.5815 0.031 Uiso 1 1 calc R U . . .
C20 C 0.1524(2) 0.2094(3) 0.4907(2) 0.0195(9) Uani 1 1 d . . . . .
C21 C 0.2439(2) 0.2974(3) 0.4712(2) 0.0171(9) Uani 1 1 d . . . . .
C22 C 0.2519(2) 0.3553(3) 0.5220(2) 0.0234(10) Uani 1 1 d . . . . .
H22 H 0.2175 0.3597 0.5437 0.028 Uiso 1 1 calc R U . . .
C23 C 0.3109(2) 0.4060(3) 0.5399(2) 0.0246(10) Uani 1 1 d . . . . .
H23 H 0.3180 0.4440 0.5755 0.030 Uiso 1 1 calc R U . . .
C24 C 0.3593(2) 0.4021(3) 0.5070(2) 0.0238(10) Uani 1 1 d . . . . .
H24 H 0.4010 0.4348 0.5212 0.029 Uiso 1 1 calc R U . . .
C25 C 0.3468(2) 0.3498(3) 0.4524(2) 0.0181(9) Uani 1 1 d . . . . .
C26 C 0.4270(2) 0.4086(3) 0.3997(2) 0.0205(10) Uani 1 1 d . . . . .
C27 C 0.4140(2) 0.4934(3) 0.4071(2) 0.0254(10) Uani 1 1 d . . . . .
H27 H 0.3807 0.5092 0.4281 0.031 Uiso 1 1 calc R U . . .
C28 C 0.4491(2) 0.5546(3) 0.3843(2) 0.0307(11) Uani 1 1 d . . . . .
H28 H 0.4406 0.6123 0.3898 0.037 Uiso 1 1 calc R U . . .
C29 C 0.4970(2) 0.5305(3) 0.3531(2) 0.0299(11) Uani 1 1 d . . . . .
H29 H 0.5210 0.5711 0.3358 0.036 Uiso 1 1 calc R U . . .
C30 C 0.5086(2) 0.4471(3) 0.3480(2) 0.0245(10) Uani 1 1 d . . . . .
H30 H 0.5419 0.4309 0.3273 0.029 Uiso 1 1 calc R U . . .
C31 C -0.0084(3) 0.3478(3) 0.3924(3) 0.0360(12) Uani 1 1 d . . . . .
H31 H -0.0442 0.3123 0.3976 0.043 Uiso 1 1 calc R U . . .
C32 C -0.0069(3) 0.4300(3) 0.4126(3) 0.0451(15) Uani 1 1 d . . . . .
H32 H -0.0416 0.4510 0.4300 0.054 Uiso 1 1 calc R U . . .
C33 C 0.0471(3) 0.4814(3) 0.4070(3) 0.0395(13) Uani 1 1 d . . . . .
H33 H 0.0508 0.5377 0.4221 0.047 Uiso 1 1 calc R U . . .
C34 C 0.0948(2) 0.4495(3) 0.3795(2) 0.0283(11) Uani 1 1 d . . . . .
H34 H 0.1317 0.4842 0.3755 0.034 Uiso 1 1 calc R U . . .
C35 C 0.0898(2) 0.3664(3) 0.3573(2) 0.0222(10) Uani 1 1 d . . . . .
C36 C 0.1801(2) 0.3699(3) 0.3035(2) 0.0177(9) Uani 1 1 d . . . . .
C37 C 0.1641(2) 0.4462(3) 0.2703(2) 0.0230(10) Uani 1 1 d . . . . .
H37 H 0.1215 0.4742 0.2675 0.028 Uiso 1 1 calc R U . . .
C38 C 0.2100(2) 0.4808(3) 0.2414(2) 0.0240(10) Uani 1 1 d . . . . .
H38 H 0.1992 0.5334 0.2197 0.029 Uiso 1 1 calc R U . . .
C39 C 0.2712(2) 0.4403(3) 0.2434(2) 0.0216(10) Uani 1 1 d . . . . .
H39 H 0.3029 0.4646 0.2237 0.026 Uiso 1 1 calc R U . . .
C40 C 0.2858(2) 0.3626(3) 0.2751(2) 0.0176(9) Uani 1 1 d . . . . .
C41 C 0.3788(2) 0.3108(3) 0.2367(2) 0.0187(9) Uani 1 1 d . . . . .
C42 C 0.3470(2) 0.3243(3) 0.1688(2) 0.0239(10) Uani 1 1 d . . . . .
H42 H 0.3037 0.3536 0.1534 0.029 Uiso 1 1 calc R U . . .
C43 C 0.3785(2) 0.2950(3) 0.1247(2) 0.0262(10) Uani 1 1 d . . . . .
H43 H 0.3566 0.3024 0.0789 0.031 Uiso 1 1 calc R U . . .
C44 C 0.4427(2) 0.2547(3) 0.1481(2) 0.0268(11) Uani 1 1 d . . . . .
H44 H 0.4635 0.2297 0.1186 0.032 Uiso 1 1 calc R U . . .
C45 C 0.4758(2) 0.2513(3) 0.2148(2) 0.0218(10) Uani 1 1 d . . . . .
H45 H 0.5214 0.2275 0.2305 0.026 Uiso 1 1 calc R U . . .
C46 C 0.0161(2) -0.0071(3) 0.3210(2) 0.0274(11) Uani 1 1 d . . . . .
H46 H -0.0306 0.0067 0.3192 0.033 Uiso 1 1 calc R U . . .
C47 C 0.0273(2) -0.0828(3) 0.2970(2) 0.0292(11) Uani 1 1 d . . . . .
H47 H -0.0101 -0.1216 0.2804 0.035 Uiso 1 1 calc R U . . .
C48 C 0.0953(3) -0.1018(3) 0.2976(2) 0.0301(11) Uani 1 1 d . . . . .
H48 H 0.1046 -0.1524 0.2786 0.036 Uiso 1 1 calc R U . . .
C49 C 0.1490(2) -0.0458(3) 0.3262(2) 0.0266(11) Uani 1 1 d . . . . .
H49 H 0.1957 -0.0581 0.3274 0.032 Uiso 1 1 calc R U . . .
C50 C 0.1344(2) 0.0286(3) 0.3532(2) 0.0200(10) Uani 1 1 d . . . . .
C51 C 0.2539(2) 0.0679(3) 0.4113(2) 0.0190(9) Uani 1 1 d . . . . .
C52 C 0.2748(2) -0.0072(3) 0.4454(2) 0.0236(10) Uani 1 1 d . . . . .
H52 H 0.2410 -0.0478 0.4476 0.028 Uiso 1 1 calc R U . . .
C53 C 0.3453(2) -0.0214(3) 0.4760(2) 0.0255(10) Uani 1 1 d . . . . .
H53 H 0.3600 -0.0730 0.4983 0.031 Uiso 1 1 calc R U . . .
C54 C 0.3948(2) 0.0379(3) 0.4747(2) 0.0216(10) Uani 1 1 d . . . . .
H54 H 0.4434 0.0273 0.4956 0.026 Uiso 1 1 calc R U . . .
C55 C 0.3730(2) 0.1131(3) 0.4427(2) 0.0173(9) Uani 1 1 d . . . . .
C56 C 0.4837(2) 0.1907(3) 0.4753(2) 0.0178(9) Uani 1 1 d . . . . .
C57 C 0.5118(2) 0.1634(3) 0.5410(2) 0.0231(10) Uani 1 1 d . . . . .
H57 H 0.4855 0.1263 0.5587 0.028 Uiso 1 1 calc R U . . .
C58 C 0.5765(2) 0.1899(3) 0.5793(2) 0.0271(11) Uani 1 1 d . . . . .
H58 H 0.5953 0.1714 0.6235 0.033 Uiso 1 1 calc R U . . .
C59 C 0.6146(2) 0.2443(3) 0.5528(2) 0.0306(11) Uani 1 1 d . . . . .
H59 H 0.6592 0.2646 0.5788 0.037 Uiso 1 1 calc R U . . .
C60 C 0.5863(2) 0.2680(3) 0.4882(2) 0.0275(11) Uani 1 1 d . . . . .
H60 H 0.6122 0.3054 0.4702 0.033 Uiso 1 1 calc R U . . .
C61 C 0.2308(3) 0.6787(4) 0.5227(3) 0.0585(18) Uani 1 1 d . . . . .
H61A H 0.2740 0.6858 0.5607 0.070 Uiso 1 1 calc R U . . .
H61B H 0.2188 0.7339 0.5009 0.070 Uiso 1 1 calc R U . . .
Cl3 Cl 0.24736(8) 0.60674(11) 0.46707(10) 0.0679(5) Uani 1 1 d . . . . .
Cl4 Cl 0.16317(9) 0.64639(15) 0.55064(10) 0.0862(6) Uani 1 1 d . . . . .
C62 C 0.8309(3) 0.4464(3) 0.9509(3) 0.0406(13) Uani 1 1 d . . . . .
H62A H 0.8595 0.4531 0.9211 0.049 Uiso 1 1 calc R U . . .
H62B H 0.8214 0.5030 0.9651 0.049 Uiso 1 1 calc R U . . .
Cl5 Cl 0.87863(7) 0.38814(10) 1.01992(7) 0.0474(4) Uani 1 1 d . . . . .
Cl6 Cl 0.75030(7) 0.39737(11) 0.90773(7) 0.0527(4) Uani 1 1 d . . . . .
C63 C 0.7412(3) 0.2448(4) 0.2771(3) 0.0513(16) Uani 1 1 d D . . . .
H63A H 0.7298 0.2508 0.3185 0.062 Uiso 0.598(3) 1 calc R U P B 1
H63B H 0.7901 0.2242 0.2885 0.062 Uiso 0.598(3) 1 calc R U P B 1
H63C H 0.7782 0.2235 0.3163 0.062 Uiso 0.402(3) 1 calc R U P B 2
H63D H 0.6948 0.2353 0.2829 0.062 Uiso 0.402(3) 1 calc R U P B 2
Cl7 Cl 0.7361(5) 0.3430(8) 0.2404(5) 0.120(2) Uani 0.598(3) 1 d . U P B 1
Cl8 Cl 0.68306(19) 0.1669(2) 0.22605(14) 0.0828(9) Uani 0.598(3) 1 d D . P B 1
Cl7' Cl 0.7542(8) 0.3539(14) 0.2642(8) 0.120(2) Uani 0.402(3) 1 d . . P B 2
Cl8' Cl 0.7458(3) 0.1963(3) 0.2070(2) 0.0828(9) Uani 0.402(3) 1 d . . P B 2

loop_
_atom_site_aniso_label
_atom_site_aniso_U_11
_atom_site_aniso_U_22
_atom_site_aniso_U_33
_atom_site_aniso_U_23
_atom_site_aniso_U_13
_atom_site_aniso_U_12
M2 0.01632(10) 0.02098(11) 0.02083(11) 0.00010(8) 0.00474(7) -0.00045(7)
M4 0.0214(3) 0.0254(3) 0.0255(3) 0.0004(2) 0.0073(2) 0.0001(2)
M4' 0.01632(10) 0.02098(11) 0.02083(11) 0.00010(8) 0.00474(7) -0.00045(7)
M2' 0.0214(3) 0.0254(3) 0.0255(3) 0.0004(2) 0.0073(2) 0.0001(2)
Co1 0.0204(3) 0.0177(3) 0.0168(3) 0.0002(2) 0.0032(2) -0.0003(2)
Co3 0.0129(3) 0.0168(3) 0.0155(3) 0.0006(2) 0.0038(2) 0.0001(2)
Co5 0.0163(3) 0.0206(3) 0.0193(3) 0.0008(2) 0.0056(2) 0.0006(2)
Cl1 0.0192(6) 0.0375(7) 0.0348(7) 0.0019(5) 0.0083(5) -0.0029(5)
Cl2 0.0188(5) 0.0385(7) 0.0363(7) 0.0017(5) 0.0116(5) -0.0002(5)
N1 0.0182(19) 0.019(2) 0.023(2) 0.0020(15) 0.0061(16) -0.0012(15)
N2 0.0187(19) 0.022(2) 0.0178(19) -0.0044(15) 0.0059(15) -0.0038(15)
N3 0.0184(19) 0.017(2) 0.0182(19) -0.0006(15) 0.0066(15) -0.0021(15)
N4 0.0171(18) 0.0176(19) 0.0185(19) -0.0003(15) 0.0084(15) -0.0010(15)
N5 0.0165(18) 0.020(2) 0.022(2) 0.0028(15) 0.0080(15) 0.0031(15)
N6 0.0167(19) 0.023(2) 0.023(2) -0.0008(16) 0.0044(15) -0.0016(16)
N7 0.0142(18) 0.021(2) 0.0181(19) -0.0007(15) 0.0016(15) -0.0005(15)
N8 0.0130(17) 0.019(2) 0.0171(18) 0.0012(15) 0.0028(14) 0.0004(14)
N9 0.0171(18) 0.0152(19) 0.0206(19) -0.0014(15) 0.0073(15) -0.0041(14)
N10 0.0138(18) 0.022(2) 0.0208(19) 0.0011(15) 0.0039(15) -0.0024(15)
N11 0.0166(19) 0.029(2) 0.025(2) -0.0004(17) 0.0043(16) 0.0004(16)
N12 0.0160(18) 0.020(2) 0.0209(19) 0.0016(16) 0.0051(15) 0.0010(15)
N13 0.0168(18) 0.0151(19) 0.0157(18) -0.0004(15) 0.0017(14) -0.0005(15)
N14 0.0150(18) 0.0155(19) 0.0204(19) 0.0011(14) 0.0076(15) 0.0006(14)
N15 0.0183(19) 0.019(2) 0.022(2) 0.0042(15) 0.0081(15) -0.0032(15)
N16 0.0171(19) 0.023(2) 0.0186(19) 0.0006(15) 0.0037(15) -0.0026(16)
N17 0.0148(18) 0.017(2) 0.023(2) 0.0037(15) 0.0053(15) -0.0007(15)
N18 0.0152(18) 0.0164(19) 0.0190(19) 0.0025(15) 0.0053(14) 0.0008(15)
N19 0.0171(19) 0.020(2) 0.0190(19) 0.0017(15) 0.0056(15) 0.0019(15)
N20 0.0153(18) 0.022(2) 0.0206(19) 0.0008(15) 0.0070(15) 0.0025(15)
C1 0.019(2) 0.029(3) 0.040(3) 0.004(2) 0.006(2) 0.001(2)
C2 0.023(3) 0.029(3) 0.033(3) 0.004(2) -0.002(2) 0.002(2)
C3 0.031(3) 0.027(3) 0.026(3) 0.004(2) -0.001(2) -0.001(2)
C4 0.028(3) 0.022(3) 0.026(3) 0.0042(19) 0.009(2) 0.000(2)
C5 0.021(2) 0.017(2) 0.022(2) -0.0003(18) 0.0028(19) -0.0019(18)
C6 0.024(2) 0.021(2) 0.015(2) 0.0005(18) 0.0049(18) -0.0022(19)
C7 0.022(2) 0.027(3) 0.022(2) -0.0005(19) 0.0038(19) -0.0011(19)
C8 0.031(3) 0.028(3) 0.018(2) -0.0051(19) 0.005(2) -0.002(2)
C9 0.026(2) 0.029(3) 0.022(2) 0.001(2) 0.013(2) 0.003(2)
C10 0.023(2) 0.017(2) 0.021(2) 0.0033(18) 0.0111(19) -0.0006(18)
C11 0.026(2) 0.024(3) 0.014(2) 0.0032(18) 0.0125(18) 0.0020(19)
C12 0.032(3) 0.025(3) 0.019(2) 0.0003(19) 0.009(2) -0.002(2)
C13 0.040(3) 0.025(3) 0.025(3) 0.002(2) 0.015(2) 0.009(2)
C14 0.026(3) 0.031(3) 0.031(3) 0.003(2) 0.010(2) 0.011(2)
C15 0.019(2) 0.030(3) 0.026(3) 0.003(2) 0.0056(19) 0.0042(19)
C16 0.018(2) 0.034(3) 0.034(3) 0.006(2) 0.013(2) -0.001(2)
C17 0.028(3) 0.034(3) 0.032(3) 0.012(2) 0.015(2) 0.004(2)
C18 0.026(3) 0.035(3) 0.028(3) 0.007(2) 0.011(2) 0.005(2)
C19 0.022(2) 0.028(3) 0.027(3) 0.005(2) 0.0068(19) -0.002(2)
C20 0.016(2) 0.020(2) 0.023(2) -0.0007(18) 0.0072(18) 0.0020(18)
C21 0.013(2) 0.019(2) 0.018(2) 0.0008(17) 0.0034(17) 0.0026(17)
C22 0.020(2) 0.028(3) 0.022(2) -0.0016(19) 0.0067(19) 0.0000(19)
C23 0.026(2) 0.027(3) 0.022(2) -0.0075(19) 0.009(2) -0.003(2)
C24 0.020(2) 0.029(3) 0.020(2) -0.0033(19) 0.0032(19) -0.0059(19)
C25 0.014(2) 0.020(2) 0.018(2) 0.0011(18) 0.0016(17) 0.0013(17)
C26 0.014(2) 0.024(3) 0.020(2) -0.0014(18) 0.0009(18) -0.0007(18)
C27 0.022(2) 0.024(3) 0.031(3) -0.004(2) 0.010(2) -0.0055(19)
C28 0.032(3) 0.022(3) 0.040(3) -0.004(2) 0.013(2) -0.005(2)
C29 0.030(3) 0.025(3) 0.035(3) -0.003(2) 0.012(2) -0.009(2)
C30 0.018(2) 0.029(3) 0.025(3) -0.003(2) 0.0061(19) -0.007(2)
C31 0.022(3) 0.041(3) 0.051(3) -0.002(3) 0.019(2) -0.002(2)
C32 0.042(3) 0.040(3) 0.066(4) -0.005(3) 0.034(3) 0.006(3)
C33 0.045(3) 0.026(3) 0.059(4) -0.002(3) 0.032(3) 0.003(2)
C34 0.027(3) 0.025(3) 0.034(3) 0.001(2) 0.012(2) 0.000(2)
C35 0.020(2) 0.025(3) 0.021(2) 0.0038(19) 0.0058(19) 0.0008(19)
C36 0.013(2) 0.019(2) 0.018(2) -0.0017(18) 0.0007(17) 0.0009(17)
C37 0.016(2) 0.023(3) 0.027(3) 0.0055(19) 0.0040(19) 0.0037(18)
C38 0.025(2) 0.024(3) 0.021(2) 0.0072(19) 0.0039(19) 0.003(2)
C39 0.022(2) 0.022(2) 0.022(2) 0.0000(19) 0.0080(19) -0.0011(19)
C40 0.017(2) 0.018(2) 0.016(2) -0.0033(17) 0.0027(17) -0.0045(18)
C41 0.018(2) 0.013(2) 0.025(2) -0.0003(17) 0.0070(19) -0.0060(17)
C42 0.022(2) 0.021(2) 0.027(3) 0.000(2) 0.0046(19) -0.0035(19)
C43 0.028(3) 0.030(3) 0.022(2) -0.003(2) 0.009(2) -0.006(2)
C44 0.035(3) 0.022(3) 0.030(3) -0.006(2) 0.020(2) -0.004(2)
C45 0.023(2) 0.017(2) 0.029(3) 0.0017(19) 0.014(2) -0.0017(19)
C46 0.019(2) 0.035(3) 0.025(3) 0.004(2) 0.0035(19) -0.002(2)
C47 0.027(3) 0.025(3) 0.031(3) 0.002(2) 0.003(2) -0.007(2)
C48 0.039(3) 0.022(3) 0.029(3) -0.003(2) 0.011(2) -0.003(2)
C49 0.025(3) 0.024(3) 0.032(3) 0.003(2) 0.010(2) -0.002(2)
C50 0.023(2) 0.020(2) 0.017(2) 0.0034(18) 0.0056(18) -0.0009(18)
C51 0.018(2) 0.023(2) 0.018(2) 0.0017(18) 0.0082(18) 0.0024(18)
C52 0.020(2) 0.023(3) 0.029(3) 0.004(2) 0.0088(19) -0.0035(19)
C53 0.028(3) 0.023(3) 0.027(3) 0.007(2) 0.011(2) 0.006(2)
C54 0.016(2) 0.028(3) 0.022(2) 0.0021(19) 0.0078(18) 0.0022(19)
C55 0.016(2) 0.022(2) 0.016(2) -0.0001(17) 0.0083(17) 0.0011(18)
C56 0.016(2) 0.017(2) 0.021(2) -0.0021(17) 0.0064(18) 0.0044(17)
C57 0.022(2) 0.026(3) 0.023(2) -0.0020(19) 0.0092(19) 0.0011(19)
C58 0.025(3) 0.036(3) 0.019(2) 0.001(2) 0.006(2) 0.004(2)
C59 0.021(2) 0.041(3) 0.026(3) -0.007(2) 0.002(2) -0.002(2)
C60 0.017(2) 0.034(3) 0.033(3) -0.006(2) 0.009(2) -0.002(2)
C61 0.034(3) 0.080(5) 0.055(4) -0.006(3) 0.004(3) -0.011(3)
Cl3 0.0442(9) 0.0510(10) 0.1021(14) -0.0141(9) 0.0141(9) -0.0015(7)
Cl4 0.0495(10) 0.1251(18) 0.0874(14) 0.0324(13) 0.0267(10) 0.0013(11)
C62 0.039(3) 0.040(3) 0.048(3) -0.004(3) 0.021(3) 0.000(3)
Cl5 0.0345(7) 0.0673(10) 0.0381(8) -0.0083(7) 0.0082(6) 0.0122(7)
Cl6 0.0332(7) 0.0788(11) 0.0430(8) -0.0146(8) 0.0077(6) 0.0026(7)
C63 0.046(4) 0.060(4) 0.047(4) 0.008(3) 0.013(3) 0.016(3)
Cl7 0.065(5) 0.134(4) 0.136(8) 0.088(6) -0.003(3) -0.034(3)
Cl8 0.100(2) 0.0661(18) 0.0529(15) -0.0113(12) -0.0172(14) 0.0348(16)
Cl7' 0.065(5) 0.134(4) 0.136(8) 0.088(6) -0.003(3) -0.034(3)
Cl8' 0.100(2) 0.0661(18) 0.0529(15) -0.0113(12) -0.0172(14) 0.0348(16)

loop_
_atom_type_symbol
_atom_type_description
_atom_type_scat_dispersion_real
_atom_type_scat_dispersion_imag
_atom_type_scat_source
C C 0.0033 0.0016 'International Tables Vol C Tables 4.2.6.8 and 6.1.1.4'
H H 0.0000 0.0000 'International Tables Vol C Tables 4.2.6.8 and 6.1.1.4'
N N 0.0061 0.0033 'International Tables Vol C Tables 4.2.6.8 and 6.1.1.4'
Cl Cl 0.1484 0.1585 'International Tables Vol C Tables 4.2.6.8 and 6.1.1.4'
Co Co 0.3494 0.9721 'International Tables Vol C Tables 4.2.6.8 and 6.1.1.4'
Pt Pt -1.7033 8.3905 'International Tables Vol C Tables 4.2.6.8 and 6.1.1.4'

loop_
_geom_angle_atom_site_label_1
_geom_angle_atom_site_label_2
_geom_angle_atom_site_label_3
_geom_angle
_geom_angle_site_symmetry_1
_geom_angle_site_symmetry_3
_geom_angle_publ_flag
N7 M2 N17 91.28(14) . . ?
N7 M2 N12 88.31(14) . . ?
N17 M2 N12 174.68(14) . . ?
N7 M2 N2 175.09(14) . . ?
N17 M2 N2 88.96(15) . . ?
N12 M2 N2 91.01(15) . . ?
N7 M2 Co3 87.55(10) . . ?
N17 M2 Co3 85.94(10) . . ?
N12 M2 Co3 88.75(10) . . ?
N2 M2 Co3 87.58(10) . . ?
N7 M2 Co1 93.17(10) . . ?
N17 M2 Co1 91.32(10) . . ?
N12 M2 Co1 94.00(10) . . ?
N2 M2 Co1 91.72(10) . . ?
Co3 M2 Co1 177.18(2) . . ?
N9 M4 N19 91.43(15) . . ?
N9 M4 N14 89.07(14) . . ?
N19 M4 N14 177.48(14) . . ?
N9 M4 N4 177.60(14) . . ?
N19 M4 N4 88.93(15) . . ?
N14 M4 N4 90.47(15) . . ?
N9 M4 Co3 90.12(10) . . ?
N19 M4 Co3 91.22(11) . . ?
N14 M4 Co3 86.31(10) . . ?
N4 M4 Co3 87.50(10) . . ?
N9 M4 Co5 92.75(10) . . ?
N19 M4 Co5 92.49(11) . . ?
N14 M4 Co5 89.95(10) . . ?
N4 M4 Co5 89.60(10) . . ?
Co3 M4 Co5 175.24(3) . . ?
N7 M4' N17 91.28(14) . . ?
N7 M4' N12 88.31(14) . . ?
N17 M4' N12 174.68(14) . . ?
N7 M4' N2 175.09(14) . . ?
N17 M4' N2 88.96(15) . . ?
N12 M4' N2 91.01(15) . . ?
N7 M4' Co3 87.55(10) . . ?
N17 M4' Co3 85.94(10) . . ?
N12 M4' Co3 88.75(10) . . ?
N2 M4' Co3 87.58(10) . . ?
N7 M4' Co1 93.17(10) . . ?
N17 M4' Co1 91.32(10) . . ?
N12 M4' Co1 94.00(10) . . ?
N2 M4' Co1 91.72(10) . . ?
Co3 M4' Co1 177.18(2) . . ?
N9 M2' N19 91.43(15) . . ?
N9 M2' N14 89.07(14) . . ?
N19 M2' N14 177.48(14) . . ?
N9 M2' N4 177.60(14) . . ?
N19 M2' N4 88.93(15) . . ?
N14 M2' N4 90.47(15) . . ?
N9 M2' Co3 90.12(10) . . ?
N19 M2' Co3 91.22(11) . . ?
N14 M2' Co3 86.31(10) . . ?
N4 M2' Co3 87.50(10) . . ?
N9 M2' Co5 92.75(10) . . ?
N19 M2' Co5 92.49(11) . . ?
N14 M2' Co5 89.95(10) . . ?
N4 M2' Co5 89.60(10) . . ?
Co3 M2' Co5 175.24(3) . . ?
N6 Co1 N1 164.40(14) . . ?
N6 Co1 N16 90.15(13) . . ?
N1 Co1 N16 85.63(13) . . ?
N6 Co1 N11 86.66(14) . . ?
N1 Co1 N11 92.94(14) . . ?
N16 Co1 N11 162.77(13) . . ?
N6 Co1 Cl1 98.53(10) . . ?
N1 Co1 Cl1 96.93(10) . . ?
N16 Co1 Cl1 98.26(10) . . ?
N11 Co1 Cl1 98.95(10) . . ?
N6 Co1 M2 81.38(10) . . ?
N1 Co1 M2 83.19(10) . . ?
N16 Co1 M2 82.75(9) . . ?
N11 Co1 M2 80.04(10) . . ?
Cl1 Co1 M2 178.99(4) . . ?
N6 Co1 M4' 81.38(10) . . ?
N1 Co1 M4' 83.19(10) . . ?
N16 Co1 M4' 82.75(9) . . ?
N11 Co1 M4' 80.04(10) . . ?
Cl1 Co1 M4' 178.99(4) . . ?
N3 Co3 N13 91.71(14) . . ?
N3 Co3 N18 89.18(14) . . ?
N13 Co3 N18 179.09(14) . . ?
N3 Co3 N8 179.20(14) . . ?
N13 Co3 N8 88.26(14) . . ?
N18 Co3 N8 90.84(14) . . ?
N3 Co3 M4 91.68(10) . . ?
N13 Co3 M4 92.32(10) . . ?
N18 Co3 M4 87.83(10) . . ?
N8 Co3 M4 89.12(10) . . ?
N3 Co3 M2' 91.68(10) . . ?
N13 Co3 M2' 92.32(10) . . ?
N18 Co3 M2' 87.83(10) . . ?
N8 Co3 M2' 89.12(10) . . ?
N3 Co3 M4' 89.33(10) . . ?
N13 Co3 M4' 88.60(10) . . ?
N18 Co3 M4' 91.24(10) . . ?
N8 Co3 M4' 89.87(10) . . ?
M2' Co3 M4' 178.62(3) . . ?
N3 Co3 M2 89.33(10) . . ?
N13 Co3 M2 88.60(10) . . ?
N18 Co3 M2 91.24(10) . . ?
N8 Co3 M2 89.87(10) . . ?
M4 Co3 M2 178.62(3) . . ?
N15 Co5 N5 88.36(14) . . ?
N15 Co5 N20 168.80(14) . . ?
N5 Co5 N20 87.50(14) . . ?
N15 Co5 N10 91.08(14) . . ?
N5 Co5 N10 169.95(14) . . ?
N20 Co5 N10 91.18(14) . . ?
N15 Co5 M4 85.26(10) . . ?
N5 Co5 M4 86.38(10) . . ?
N20 Co5 M4 84.10(10) . . ?
N10 Co5 M4 83.57(10) . . ?
N15 Co5 M2' 85.26(10) . . ?
N5 Co5 M2' 86.38(10) . . ?
N20 Co5 M2' 84.10(10) . . ?
N10 Co5 M2' 83.57(10) . . ?
N15 Co5 Cl2 94.06(11) . . ?
N5 Co5 Cl2 95.25(10) . . ?
N20 Co5 Cl2 96.68(10) . . ?
N10 Co5 Cl2 94.80(10) . . ?
M4 Co5 Cl2 178.21(4) . . ?
M2' Co5 Cl2 178.21(4) . . ?
C1 N1 C5 117.6(4) . . ?
C1 N1 Co1 119.1(3) . . ?
C5 N1 Co1 123.2(3) . . ?
C5 N2 C6 122.8(4) . . ?
C5 N2 M4' 119.1(3) . . ?
C6 N2 M4' 118.0(3) . . ?
C5 N2 M2 119.1(3) . . ?
C6 N2 M2 118.0(3) . . ?
C6 N3 C10 120.8(4) . . ?
C6 N3 Co3 121.7(3) . . ?
C10 N3 Co3 117.4(3) . . ?
C10 N4 C11 122.4(4) . . ?
C10 N4 M2' 121.1(3) . . ?
C11 N4 M2' 116.2(3) . . ?
C10 N4 M4 121.1(3) . . ?
C11 N4 M4 116.2(3) . . ?
C15 N5 C11 118.4(4) . . ?
C15 N5 Co5 121.2(3) . . ?
C11 N5 Co5 120.3(3) . . ?
C16 N6 C20 118.4(4) . . ?
C16 N6 Co1 117.1(3) . . ?
C20 N6 Co1 124.5(3) . . ?
C20 N7 C21 124.1(3) . . ?
C20 N7 M4' 117.8(3) . . ?
C21 N7 M4' 118.1(3) . . ?
C20 N7 M2 117.8(3) . . ?
C21 N7 M2 118.1(3) . . ?
C25 N8 C21 120.0(3) . . ?
C25 N8 Co3 119.1(3) . . ?
C21 N8 Co3 120.7(3) . . ?
C26 N9 C25 123.8(4) . . ?
C26 N9 M4 115.1(3) . . ?
C25 N9 M4 119.7(3) . . ?
C26 N9 M2' 115.1(3) . . ?
C25 N9 M2' 119.7(3) . . ?
C30 N10 C26 118.0(4) . . ?
C30 N10 Co5 119.7(3) . . ?
C26 N10 Co5 122.1(3) . . ?
C31 N11 C35 118.2(4) . . ?
C31 N11 Co1 115.7(3) . . ?
C35 N11 Co1 125.0(3) . . ?
C35 N12 C36 124.3(4) . . ?
C35 N12 M4' 115.5(3) . . ?
C36 N12 M4' 118.9(3) . . ?
C35 N12 M2 115.5(3) . . ?
C36 N12 M2 118.9(3) . . ?
C40 N13 C36 121.0(4) . . ?
C40 N13 Co3 116.9(3) . . ?
C36 N13 Co3 121.8(3) . . ?
C41 N14 C40 123.4(3) . . ?
C41 N14 M4 115.9(3) . . ?
C40 N14 M4 120.4(3) . . ?
C41 N14 M2' 115.9(3) . . ?
C40 N14 M2' 120.4(3) . . ?
C45 N15 C41 118.6(4) . . ?
C45 N15 Co5 120.7(3) . . ?
C41 N15 Co5 120.2(3) . . ?
C50 N16 C46 117.8(4) . . ?
C50 N16 Co1 122.2(3) . . ?
C46 N16 Co1 118.3(3) . . ?
C51 N17 C50 121.7(4) . . ?
C51 N17 M2 121.1(3) . . ?
C50 N17 M2 115.9(3) . . ?
C51 N17 M4' 121.1(3) . . ?
C50 N17 M4' 115.9(3) . . ?
C51 N18 C55 120.0(3) . . ?
C51 N18 Co3 118.7(3) . . ?
C55 N18 Co3 121.3(3) . . ?
C56 N19 C55 125.4(4) . . ?
C56 N19 M4 116.4(3) . . ?
C55 N19 M4 118.1(3) . . ?
C56 N19 M2' 116.4(3) . . ?
C55 N19 M2' 118.1(3) . . ?
C60 N20 C56 119.3(4) . . ?
C60 N20 Co5 119.4(3) . . ?
C56 N20 Co5 121.1(3) . . ?
N1 C1 C2 124.4(5) . . ?
C3 C2 C1 117.8(4) . . ?
C2 C3 C4 119.6(5) . . ?
C3 C4 C5 120.6(4) . . ?
N1 C5 N2 116.4(4) . . ?
N1 C5 C4 119.8(4) . . ?
N2 C5 C4 123.6(4) . . ?
N3 C6 N2 115.7(4) . . ?
N3 C6 C7 120.0(4) . . ?
N2 C6 C7 124.2(4) . . ?
C8 C7 C6 119.4(4) . . ?
C7 C8 C9 120.8(4) . . ?
C8 C9 C10 119.3(4) . . ?
N4 C10 N3 114.9(4) . . ?
N4 C10 C9 125.6(4) . . ?
N3 C10 C9 119.4(4) . . ?
N5 C11 N4 114.4(4) . . ?
N5 C11 C12 120.0(4) . . ?
N4 C11 C12 125.5(4) . . ?
C13 C12 C11 120.1(4) . . ?
C12 C13 C14 119.3(4) . . ?
C15 C14 C13 119.0(4) . . ?
N5 C15 C14 123.3(4) . . ?
N6 C16 C17 124.3(4) . . ?
C16 C17 C18 117.8(4) . . ?
C19 C18 C17 119.6(4) . . ?
C18 C19 C20 119.8(4) . . ?
N6 C20 N7 116.1(4) . . ?
N6 C20 C19 120.0(4) . . ?
N7 C20 C19 123.7(4) . . ?
N8 C21 N7 115.7(4) . . ?
N8 C21 C22 120.4(4) . . ?
N7 C21 C22 123.7(4) . . ?
C23 C22 C21 118.7(4) . . ?
C24 C23 C22 120.9(4) . . ?
C23 C24 C25 119.4(4) . . ?
N8 C25 N9 114.7(4) . . ?
N8 C25 C24 120.2(4) . . ?
N9 C25 C24 125.0(4) . . ?
N10 C26 N9 114.3(4) . . ?
N10 C26 C27 119.9(4) . . ?
N9 C26 C27 125.5(4) . . ?
C28 C27 C26 120.6(4) . . ?
C27 C28 C29 119.0(5) . . ?
C30 C29 C28 118.1(4) . . ?
N10 C30 C29 124.4(4) . . ?
N11 C31 C32 123.7(5) . . ?
C31 C32 C33 118.2(5) . . ?
C34 C33 C32 119.1(5) . . ?
C33 C34 C35 120.7(5) . . ?
N11 C35 N12 114.8(4) . . ?
N11 C35 C34 120.0(4) . . ?
N12 C35 C34 125.0(4) . . ?
N13 C36 N12 115.9(4) . . ?
N13 C36 C37 119.0(4) . . ?
N12 C36 C37 125.0(4) . . ?
C38 C37 C36 120.1(4) . . ?
C39 C38 C37 121.0(4) . . ?
C38 C39 C40 118.5(4) . . ?
N13 C40 N14 114.4(4) . . ?
N13 C40 C39 120.4(4) . . ?
N14 C40 C39 125.0(4) . . ?
N14 C41 N15 114.7(4) . . ?
N14 C41 C42 125.6(4) . . ?
N15 C41 C42 119.3(4) . . ?
C43 C42 C41 120.2(4) . . ?
C42 C43 C44 119.1(4) . . ?
C45 C44 C43 118.9(4) . . ?
N15 C45 C44 122.8(4) . . ?
N16 C46 C47 124.1(4) . . ?
C46 C47 C48 117.9(4) . . ?
C49 C48 C47 119.1(4) . . ?
C48 C49 C50 119.8(4) . . ?
N16 C50 N17 115.6(4) . . ?
N16 C50 C49 120.8(4) . . ?
N17 C50 C49 123.2(4) . . ?
N18 C51 N17 116.4(4) . . ?
N18 C51 C52 120.3(4) . . ?
N17 C51 C52 123.3(4) . . ?
C53 C52 C51 118.9(4) . . ?
C52 C53 C54 121.1(4) . . ?
C53 C54 C55 119.2(4) . . ?
N18 C55 N19 113.6(4) . . ?
N18 C55 C54 120.5(4) . . ?
N19 C55 C54 125.6(4) . . ?
N20 C56 N19 115.0(4) . . ?
N20 C56 C57 119.3(4) . . ?
N19 C56 C57 125.6(4) . . ?
C58 C57 C56 120.6(4) . . ?
C57 C58 C59 119.2(4) . . ?
C60 C59 C58 118.6(4) . . ?
N20 C60 C59 122.8(4) . . ?
Cl4 C61 Cl3 112.2(4) . . ?
Cl5 C62 Cl6 111.8(3) . . ?
Cl8' C63 Cl7' 104.5(8) . . ?
Cl7 C63 Cl8 114.1(4) . . ?

loop_
_geom_bond_atom_site_label_1
_geom_bond_atom_site_label_2
_geom_bond_distance
_geom_bond_site_symmetry_2
_geom_bond_publ_flag
M2 N7 1.995(3) . ?
M2 N17 1.996(3) . ?
M2 N12 1.996(4) . ?
M2 N2 2.000(3) . ?
M2 Co3 2.3413(6) . ?
M2 Co1 2.4385(6) . ?
M4 N9 1.895(3) . ?
M4 N19 1.905(3) . ?
M4 N14 1.926(3) . ?
M4 N4 1.927(3) . ?
M4 Co3 2.2418(7) . ?
M4 Co5 2.2659(7) . ?
M4' N7 1.995(3) . ?
M4' N17 1.996(3) . ?
M4' N12 1.996(4) . ?
M4' N2 2.000(3) . ?
M4' Co3 2.3413(6) . ?
M4' Co1 2.4385(6) . ?
M2' N9 1.895(3) . ?
M2' N19 1.905(3) . ?
M2' N14 1.926(3) . ?
M2' N4 1.927(3) . ?
M2' Co3 2.2418(7) . ?
M2' Co5 2.2659(7) . ?
Co1 N6 2.146(4) . ?
Co1 N1 2.147(4) . ?
Co1 N16 2.161(4) . ?
Co1 N11 2.185(4) . ?
Co1 Cl1 2.3748(12) . ?
Co3 N3 1.941(3) . ?
Co3 N13 1.945(3) . ?
Co3 N18 1.954(3) . ?
Co3 N8 1.955(3) . ?
Co5 N15 1.962(4) . ?
Co5 N5 1.967(4) . ?
Co5 N20 1.987(3) . ?
Co5 N10 1.996(4) . ?
Co5 Cl2 2.4260(12) . ?
N1 C1 1.348(6) . ?
N1 C5 1.363(6) . ?
N2 C5 1.371(5) . ?
N2 C6 1.385(5) . ?
N3 C6 1.366(5) . ?
N3 C10 1.381(5) . ?
N4 C10 1.364(5) . ?
N4 C11 1.370(5) . ?
N5 C15 1.356(5) . ?
N5 C11 1.370(5) . ?
N6 C16 1.341(6) . ?
N6 C20 1.362(5) . ?
N7 C20 1.386(5) . ?
N7 C21 1.389(5) . ?
N8 C25 1.371(5) . ?
N8 C21 1.376(5) . ?
N9 C26 1.371(5) . ?
N9 C25 1.383(5) . ?
N10 C30 1.353(5) . ?
N10 C26 1.366(5) . ?
N11 C31 1.355(6) . ?
N11 C35 1.372(6) . ?
N12 C35 1.374(5) . ?
N12 C36 1.385(5) . ?
N13 C40 1.370(5) . ?
N13 C36 1.375(5) . ?
N14 C41 1.363(5) . ?
N14 C40 1.376(5) . ?
N15 C45 1.355(5) . ?
N15 C41 1.371(5) . ?
N16 C50 1.357(5) . ?
N16 C46 1.358(6) . ?
N17 C51 1.379(5) . ?
N17 C50 1.382(5) . ?
N18 C51 1.372(5) . ?
N18 C55 1.378(5) . ?
N19 C56 1.373(5) . ?
N19 C55 1.378(5) . ?
N20 C60 1.352(5) . ?
N20 C56 1.361(5) . ?
C1 C2 1.381(7) . ?
C2 C3 1.368(7) . ?
C3 C4 1.371(6) . ?
C4 C5 1.406(6) . ?
C6 C7 1.408(6) . ?
C7 C8 1.369(6) . ?
C8 C9 1.387(6) . ?
C9 C10 1.404(6) . ?
C11 C12 1.406(6) . ?
C12 C13 1.368(6) . ?
C13 C14 1.391(7) . ?
C14 C15 1.358(7) . ?
C16 C17 1.375(6) . ?
C17 C18 1.387(7) . ?
C18 C19 1.377(6) . ?
C19 C20 1.412(6) . ?
C21 C22 1.397(6) . ?
C22 C23 1.385(6) . ?
C23 C24 1.373(6) . ?
C24 C25 1.395(6) . ?
C26 C27 1.397(6) . ?
C27 C28 1.381(6) . ?
C28 C29 1.388(7) . ?
C29 C30 1.361(7) . ?
C31 C32 1.378(7) . ?
C32 C33 1.394(7) . ?
C33 C34 1.372(7) . ?
C34 C35 1.402(6) . ?
C36 C37 1.395(6) . ?
C37 C38 1.378(6) . ?
C38 C39 1.377(6) . ?
C39 C40 1.401(6) . ?
C41 C42 1.410(6) . ?
C42 C43 1.374(6) . ?
C43 C44 1.384(6) . ?
C44 C45 1.375(6) . ?
C46 C47 1.359(7) . ?
C47 C48 1.395(7) . ?
C48 C49 1.385(6) . ?
C49 C50 1.391(6) . ?
C51 C52 1.399(6) . ?
C52 C53 1.376(6) . ?
C53 C54 1.380(6) . ?
C54 C55 1.383(6) . ?
C56 C57 1.411(6) . ?
C57 C58 1.366(6) . ?
C58 C59 1.390(7) . ?
C59 C60 1.375(7) . ?
C61 Cl4 1.728(6) . ?
C61 Cl3 1.762(7) . ?
C62 Cl5 1.755(6) . ?
C62 Cl6 1.772(5) . ?
C63 Cl8' 1.720(8) . ?
C63 Cl7 1.742(13) . ?
C63 Cl7' 1.79(2) . ?
C63 Cl8 1.816(6) . ?
